data_3000293
loop_
_publ_author_name
'Asamiya, Yuki'
'Yamada, Takahiro'
'Yamane, Hisanori'

_publ_section_title
;
 Synthesis and characterization of NaCd0.92Sn1.08, Na(Cd0.28Sn0.72)2, and
 Na2CdSn5 with three-dimensional Cd-Sn frameworks
;
_journal_name_full Inorganics
_journal_page_first 19
_journal_paper_doi 10.3390/inorganics9030019
_journal_volume 9
_journal_year 2021
_chemical_formula_sum 'Cd0.56 Na Sn1.44'
_chemical_formula_weight 256.85
_space_group_crystal_system hexagonal
_space_group_IT_number 194
_space_group_name_Hall '-P 6c 2c'
_space_group_name_H-M_alt 'P 63/m m c'
_audit_creation_method SHELXL-2018/3
_cell_angle_alpha 90
_cell_angle_beta 90
_cell_angle_gamma 120
_cell_formula_units_Z 2
_cell_length_a 4.8458(2)
_cell_length_b 4.8458(2)
_cell_length_c 7.7569(3)
_cell_measurement_reflns_used 6113
_cell_measurement_temperature 298(2)
_cell_measurement_theta_max 45.297
_cell_measurement_theta_min 4.772
_cell_volume 157.743(11)
_computing_cell_refinement 'Bruker SAINT'
_computing_data_collection 'Bruker APEX2'
_computing_data_reduction 'Bruker SAINT'
_computing_molecular_graphics 'VESTA v3.5.2 (Momma & Izumi, 2011)'
_computing_structure_refinement 'SHELXL-2018/3 (Sheldrick, 2018)'
_computing_structure_solution 'SHELXT 2014/5 (Sheldrick, 2014)'
_diffrn_ambient_temperature 298(2)
_diffrn_detector_area_resol_mean 7.3910
_diffrn_measured_fraction_theta_full 1.000
_diffrn_measured_fraction_theta_max 0.994
_diffrn_measurement_device_type 'Bruker APEX-II CCD'
_diffrn_measurement_method '\f and \w scans'
_diffrn_radiation_type MoK\a
_diffrn_radiation_wavelength 0.71073
_diffrn_reflns_av_R_equivalents 0.0266
_diffrn_reflns_av_unetI/netI 0.0156
_diffrn_reflns_Laue_measured_fraction_full 1.000
_diffrn_reflns_Laue_measured_fraction_max 0.994
_diffrn_reflns_limit_h_max 8
_diffrn_reflns_limit_h_min -6
_diffrn_reflns_limit_k_max 8
_diffrn_reflns_limit_k_min -7
_diffrn_reflns_limit_l_max 8
_diffrn_reflns_limit_l_min -12
_diffrn_reflns_number 1617
_diffrn_reflns_point_group_measured_fraction_full 1.000
_diffrn_reflns_point_group_measured_fraction_max 0.994
_diffrn_reflns_theta_full 25.242
_diffrn_reflns_theta_max 36.227
_diffrn_reflns_theta_min 4.858
_diffrn_source 'micro focus sealed tube'
_exptl_absorpt_coefficient_mu 14.980
_exptl_absorpt_correction_type multi-scan
_exptl_absorpt_process_details 'SADABS 2016/2'
_exptl_crystal_colour dark-silver
_exptl_crystal_density_diffrn 5.408
_exptl_crystal_density_method 'not measured'
_exptl_crystal_description block
_exptl_crystal_F_000 220
_exptl_crystal_size_max 0.092
_exptl_crystal_size_mid 0.065
_exptl_crystal_size_min 0.032
_exptl_transmission_factor_max 0.7489
_exptl_transmission_factor_min 0.4493
_refine_diff_density_max 1.353
_refine_diff_density_min -0.648
_refine_diff_density_rms 0.144
_refine_ls_extinction_coef 0.0118(17)
_refine_ls_extinction_expression Fc^*^=kFc[1+0.001xFc^2^\l^3^/sin(2\q)]^-1/4^
_refine_ls_extinction_method 'SHELXL-2018/3 (Sheldrick 2018)'
_refine_ls_goodness_of_fit_ref 1.233
_refine_ls_matrix_type full
_refine_ls_number_parameters 7
_refine_ls_number_reflns 170
_refine_ls_number_restraints 0
_refine_ls_restrained_S_all 1.233
_refine_ls_R_factor_all 0.0164
_refine_ls_R_factor_gt 0.0143
_refine_ls_shift/su_max 0.000
_refine_ls_shift/su_mean 0.000
_refine_ls_structure_factor_coef Fsqd
_refine_ls_weighting_details 'w=1/[\s^2^(Fo^2^)+(0.0056P)^2^+0.1893P] where P=(Fo^2^+2Fc^2^)/3'
_refine_ls_weighting_scheme calc
_refine_ls_wR_factor_gt 0.0270
_refine_ls_wR_factor_ref 0.0276
_reflns_Friedel_coverage 0.000
_reflns_Friedel_fraction_full .
_reflns_Friedel_fraction_max .
_reflns_number_gt 156
_reflns_number_total 170
_reflns_threshold_expression 'I > 2\s(I)'
_cod_data_source_file NaCd0p28Sn0p722.cif
_cod_data_source_block shelx
_cod_depositor_comments 'Releasing structure 3000293 into public domain as published material.'
_cod_original_cell_volume 157.743(14)
_cod_database_code 3000293
_shelx_shelxl_version_number 2018/3
_shelx_space_group_comment
;
The symmetry employed for this shelxl refinement is uniquely defined
by the following loop, which should always be used as a source of
symmetry information in preference to the above space-group names.
They are only intended as comments.
;

loop_
_space_group_symop_operation_xyz
'x, y, z'
'-y, x-y, z'
'-x+y, -x, z'
'-x, -y, z+1/2'
'y, -x+y, z+1/2'
'x-y, x, z+1/2'
'y, x, -z'
'x-y, -y, -z'
'-x, -x+y, -z'
'-y, -x, -z+1/2'
'-x+y, y, -z+1/2'
'x, x-y, -z+1/2'
'-x, -y, -z'
'y, -x+y, -z'
'x-y, x, -z'
'x, y, -z-1/2'
'-y, x-y, -z-1/2'
'-x+y, -x, -z-1/2'
'-y, -x, z'
'-x+y, y, z'
'x, x-y, z'
'y, x, z-1/2'
'x-y, -y, z-1/2'
'-x, -x+y, z-1/2'

loop_
_atom_site_label
_atom_site_type_symbol
_atom_site_fract_x
_atom_site_fract_y
_atom_site_fract_z
_atom_site_U_iso_or_equiv
_atom_site_adp_type
_atom_site_occupancy
_atom_site_site_symmetry_order
_atom_site_calc_flag
_atom_site_refinement_flags_posn
_atom_site_refinement_flags_adp
_atom_site_refinement_flags_occupancy
_atom_site_disorder_assembly
_atom_site_disorder_group
Cd01 Cd 0.333333 0.666667 0.05416(3) 0.01576(10) Uani 0.28 6 d S T P . .
Sn01 Sn 0.333333 0.666667 0.05416(3) 0.01576(10) Uani 0.72 6 d S T P . .
Na01 Na 0.000000 0.000000 0.250000 0.0273(6) Uani 1 12 d S T P . .

loop_
_atom_site_aniso_label
_atom_site_aniso_U_11
_atom_site_aniso_U_22
_atom_site_aniso_U_33
_atom_site_aniso_U_23
_atom_site_aniso_U_13
_atom_site_aniso_U_12
Cd01 0.01462(11) 0.01462(11) 0.01802(14) 0.000 0.000 0.00731(6)
Sn01 0.01462(11) 0.01462(11) 0.01802(14) 0.000 0.000 0.00731(6)
Na01 0.0243(8) 0.0243(8) 0.0333(14) 0.000 0.000 0.0121(4)

loop_
_atom_type_symbol
_atom_type_description
_atom_type_scat_dispersion_real
_atom_type_scat_dispersion_imag
_atom_type_scat_source
Cd Cd -0.8075 1.2024 'International Tables Vol C Tables 4.2.6.8 and 6.1.1.4'
Na Na 0.0362 0.0249 'International Tables Vol C Tables 4.2.6.8 and 6.1.1.4'
Sn Sn -0.6537 1.4246 'International Tables Vol C Tables 4.2.6.8 and 6.1.1.4'

loop_
_geom_angle_atom_site_label_1
_geom_angle_atom_site_label_2
_geom_angle_atom_site_label_3
_geom_angle
_geom_angle_site_symmetry_1
_geom_angle_site_symmetry_3
Cd01 Cd01 Cd01 112.080(9) 13_665 13_565
Cd01 Cd01 Cd01 112.080(9) 13_665 13_675
Cd01 Cd01 Cd01 112.079(9) 13_565 13_675
Cd01 Cd01 Cd01 106.716(10) 13_665 16_556
Cd01 Cd01 Cd01 106.717(10) 13_565 16_556
Cd01 Cd01 Cd01 106.717(10) 13_675 16_556
Cd01 Cd01 Na01 168.216(14) 13_665 1_565
Cd01 Cd01 Na01 73.526(4) 13_565 1_565
Cd01 Cd01 Na01 73.526(4) 13_675 1_565
Cd01 Cd01 Na01 61.500(4) 16_556 1_565
Cd01 Cd01 Na01 73.526(4) 13_665 1_665
Cd01 Cd01 Na01 168.216(14) 13_565 1_665
Cd01 Cd01 Na01 73.526(4) 13_675 1_665
Cd01 Cd01 Na01 61.499(4) 16_556 1_665
Na01 Cd01 Na01 99.117(6) 1_565 1_665
Cd01 Cd01 Na01 73.526(4) 13_665 .
Cd01 Cd01 Na01 73.526(4) 13_565 .
Cd01 Cd01 Na01 168.216(14) 13_675 .
Cd01 Cd01 Na01 61.499(4) 16_556 .
Na01 Cd01 Na01 99.117(6) 1_565 .
Na01 Cd01 Na01 99.117(6) 1_665 .
Cd01 Cd01 Na01 56.529(6) 13_665 13
Cd01 Cd01 Na01 56.530(6) 13_565 13
Cd01 Cd01 Na01 123.142(13) 13_675 13
Cd01 Cd01 Na01 130.141(4) 16_556 13
Na01 Cd01 Na01 130.055(2) 1_565 13
Na01 Cd01 Na01 130.055(2) 1_665 13
Na01 Cd01 Na01 68.642(3) . 13
Cd01 Cd01 Na01 123.142(13) 13_665 13_565
Cd01 Cd01 Na01 56.529(6) 13_565 13_565
Cd01 Cd01 Na01 56.529(6) 13_675 13_565
Cd01 Cd01 Na01 130.142(3) 16_556 13_565
Na01 Cd01 Na01 68.642(3) 1_565 13_565
Na01 Cd01 Na01 130.055(2) 1_665 13_565
Na01 Cd01 Na01 130.055(2) . 13_565
Na01 Cd01 Na01 82.911(5) 13 13_565
Cd01 Cd01 Na01 56.529(6) 13_665 13_665
Cd01 Cd01 Na01 123.142(13) 13_565 13_665
Cd01 Cd01 Na01 56.530(6) 13_675 13_665
Cd01 Cd01 Na01 130.141(3) 16_556 13_665
Na01 Cd01 Na01 130.055(2) 1_565 13_665
Na01 Cd01 Na01 68.642(3) 1_665 13_665
Na01 Cd01 Na01 130.055(2) . 13_665
Na01 Cd01 Na01 82.911(5) 13 13_665
Na01 Cd01 Na01 82.911(5) 13_565 13_665
Cd01 Na01 Cd01 127.869(2) 1_445 16_556
Cd01 Na01 Cd01 57.002(9) 1_445 16_446
Cd01 Na01 Cd01 99.118(6) 16_556 16_446
Cd01 Na01 Cd01 99.118(6) 1_445 .
Cd01 Na01 Cd01 57.002(9) 16_556 .
Cd01 Na01 Cd01 127.869(3) 16_446 .
Cd01 Na01 Cd01 99.117(6) 1_445 1_545
Cd01 Na01 Cd01 127.868(2) 16_556 1_545
Cd01 Na01 Cd01 127.868(2) 16_446 1_545
Cd01 Na01 Cd01 99.118(6) . 1_545
Cd01 Na01 Cd01 127.868(2) 1_445 16_546
Cd01 Na01 Cd01 99.117(6) 16_556 16_546
Cd01 Na01 Cd01 99.117(6) 16_446 16_546
Cd01 Na01 Cd01 127.868(2) . 16_546
Cd01 Na01 Cd01 57.002(9) 1_545 16_546
Cd01 Na01 Cd01 168.360(7) 1_445 4_665
Cd01 Na01 Cd01 49.944(2) 16_556 4_665
Cd01 Na01 Cd01 111.358(3) 16_446 4_665
Cd01 Na01 Cd01 88.379(2) . 4_665
Cd01 Na01 Cd01 88.379(2) 1_545 4_665
Cd01 Na01 Cd01 49.945(2) 16_546 4_665
Cd01 Na01 Cd01 49.944(2) 1_445 13
Cd01 Na01 Cd01 168.360(7) 16_556 13
Cd01 Na01 Cd01 88.379(2) 16_446 13
Cd01 Na01 Cd01 111.358(3) . 13
Cd01 Na01 Cd01 49.945(2) 1_545 13
Cd01 Na01 Cd01 88.379(2) 16_546 13
Cd01 Na01 Cd01 135.057(3) 4_665 13
Cd01 Na01 Cd01 111.358(3) 1_445 13_665
Cd01 Na01 Cd01 88.379(2) 16_556 13_665
Cd01 Na01 Cd01 168.360(7) 16_446 13_665
Cd01 Na01 Cd01 49.944(2) . 13_665
Cd01 Na01 Cd01 49.945(2) 1_545 13_665
Cd01 Na01 Cd01 88.379(2) 16_546 13_665
Cd01 Na01 Cd01 80.283(7) 4_665 13_665
Cd01 Na01 Cd01 82.912(5) 13 13_665
Cd01 Na01 Cd01 88.379(2) 1_445 4
Cd01 Na01 Cd01 111.358(3) 16_556 4
Cd01 Na01 Cd01 49.944(2) 16_446 4
Cd01 Na01 Cd01 168.360(7) . 4
Cd01 Na01 Cd01 88.379(2) 1_545 4
Cd01 Na01 Cd01 49.945(2) 16_546 4
Cd01 Na01 Cd01 82.912(5) 4_665 4
Cd01 Na01 Cd01 80.283(7) 13 4
Cd01 Na01 Cd01 135.057(3) 13_665 4
Cd01 Na01 Cd01 49.945(2) 1_445 13_565
Cd01 Na01 Cd01 88.379(2) 16_556 13_565
Cd01 Na01 Cd01 88.379(2) 16_446 13_565
Cd01 Na01 Cd01 49.945(2) . 13_565
Cd01 Na01 Cd01 111.358(3) 1_545 13_565
Cd01 Na01 Cd01 168.360(7) 16_546 13_565
Cd01 Na01 Cd01 135.056(2) 4_665 13_565
Cd01 Na01 Cd01 82.911(5) 13 13_565
Cd01 Na01 Cd01 82.911(5) 13_665 13_565
Cd01 Na01 Cd01 135.056(2) 4 13_565

loop_
_geom_bond_atom_site_label_1
_geom_bond_atom_site_label_2
_geom_bond_distance
_geom_bond_site_symmetry_2
Cd01 Cd01 2.92115(19) 13_665
Cd01 Cd01 2.92119(19) 13_565
Cd01 Cd01 2.92119(19) 13_675
Cd01 Cd01 3.0382(5) 16_556
Cd01 Na01 3.18354(17) 1_565
Cd01 Na01 3.18354(16) 1_665
Cd01 Na01 3.18354(17) .
Cd01 Na01 3.6598(2) 13
Cd01 Na01 3.6598(2) 13_565
Cd01 Na01 3.6598(2) 13_665
